data_4028402
loop_
_publ_author_name
'Miroslav Kavala'
'Roman Bo\<ca'
'Lubom\'ir Dlh\'a\<n'
'Vlasta Brezov\'a'
'Martin Breza'
'Jozef Ko\<z\'i\<sek'
'Marek Fronc'
'Peter Herich'
'Lubom\'ir \<Svorc'
'Peter Szolcs\'anyi'

_publ_section_title
;
 Preparation and Spectroscopic, Magnetic, and Electrochemical Studies of
 Mono-/Biradical TEMPO Derivatives
;
_journal_name_full 'Journal of Organic Chemistry'
_journal_page_first 6558
_journal_page_last 6569
_journal_paper_doi 10.1021/jo400845m
_journal_volume 78
_journal_year 2013
_chemical_absolute_configuration unk
_chemical_formula_sum 'C17 H33 N3 O2'
_chemical_formula_weight 311.46
_chemical_name_systematic
; 
 ? 
;
_space_group_IT_number 4
_symmetry_cell_setting monoclinic
_symmetry_space_group_name_Hall 'P 2yb'
_symmetry_space_group_name_H-M 'P 1 21 1'
_atom_sites_solution_hydrogens geom
_atom_sites_solution_primary direct
_atom_sites_solution_secondary difmap
_audit_creation_method SHELXL-97
_cell_angle_alpha 90.00
_cell_angle_beta 111.059(10)
_cell_angle_gamma 90.00
_cell_formula_units_Z 2
_cell_length_a 7.8821(8)
_cell_length_b 11.6183(7)
_cell_length_c 10.8273(8)
_cell_measurement_reflns_used 8269
_cell_measurement_temperature 293(2)
_cell_measurement_theta_max 32.8146
_cell_measurement_theta_min 3.2706
_cell_volume 925.30(14)
_computing_cell_refinement
;
CrysAlisPro, Agilent Technologies,
Version 1.171.36.20 (release 27-06-2012 CrysAlis171 .NET)
(compiled Jul 11 2012,15:38:31)
;
_computing_data_collection
;
CrysAlisPro, Agilent Technologies,
Version 1.171.36.20 (release 27-06-2012 CrysAlis171 .NET)
(compiled Jul 11 2012,15:38:31)
;
_computing_data_reduction
;
CrysAlisPro, Agilent Technologies,
Version 1.171.36.20 (release 27-06-2012 CrysAlis171 .NET)
(compiled Jul 11 2012,15:38:31)
;
_computing_molecular_graphics 'DIAMOND (Brandenburg, 1998)'
_computing_publication_material ' enCIFer (Allen et al., 2008)'
_computing_structure_refinement 'SHELXL-97 (Sheldrick, 1997)'
_computing_structure_solution 'SHELXS-97 (Sheldrick, 1990)'
_diffrn_ambient_temperature 293(2)
_diffrn_detector_area_resol_mean 5.2170
_diffrn_measured_fraction_theta_full 0.994
_diffrn_measured_fraction_theta_max 0.994
_diffrn_measurement_device_type 'Xcalibur, Ruby, Gemini'
_diffrn_measurement_method '\w scans'
_diffrn_radiation_monochromator graphite
_diffrn_radiation_source 'Enhance (Mo) x-ray Source'
_diffrn_radiation_type MoK\a
_diffrn_radiation_wavelength 0.71073
_diffrn_reflns_av_R_equivalents 0.0207
_diffrn_reflns_av_sigmaI/netI 0.0186
_diffrn_reflns_limit_h_max 9
_diffrn_reflns_limit_h_min -9
_diffrn_reflns_limit_k_max 14
_diffrn_reflns_limit_k_min -14
_diffrn_reflns_limit_l_max 13
_diffrn_reflns_limit_l_min -13
_diffrn_reflns_number 14911
_diffrn_reflns_theta_full 26.37
_diffrn_reflns_theta_max 26.37
_diffrn_reflns_theta_min 4.34
_exptl_absorpt_coefficient_mu 0.073
_exptl_absorpt_correction_T_max 0.985
_exptl_absorpt_correction_T_min 0.975
_exptl_absorpt_correction_type analytical
_exptl_absorpt_process_details
;
CrysAlisPro, Agilent Technologies,
Version 1.171.36.20 (release 27-06-2012 CrysAlis171 .NET)
(compiled Jul 11 2012,15:38:31)
Analytical numeric absorption correction using a multifaceted crystal
            model based on expressions derived by R.C. Clark & J.S. Reid.
(Clark, R. C. & Reid, J. S. (1995). Acta Cryst. A51, 887-897)
;
_exptl_crystal_density_diffrn 1.118
_exptl_crystal_F_000 344
_refine_diff_density_max 0.152
_refine_diff_density_min -0.134
_refine_diff_density_rms 0.027
_refine_ls_abs_structure_details 'Flack H D (1983), Acta Cryst. A39, 876-881'
_refine_ls_abs_structure_Flack 1.3(12)
_refine_ls_extinction_method none
_refine_ls_goodness_of_fit_ref 1.046
_refine_ls_hydrogen_treatment mixed
_refine_ls_matrix_type full
_refine_ls_number_parameters 202
_refine_ls_number_reflns 3774
_refine_ls_number_restraints 1
_refine_ls_restrained_S_all 1.046
_refine_ls_R_factor_all 0.0427
_refine_ls_R_factor_gt 0.0386
_refine_ls_shift/su_max 0.000
_refine_ls_shift/su_mean 0.000
_refine_ls_structure_factor_coef Fsqd
_refine_ls_weighting_details 'calc w=1/[\s^2^(Fo^2^)+(0.0587P)^2^+0.0937P] where P=(Fo^2^+2Fc^2^)/3'
_refine_ls_weighting_scheme calc
_refine_ls_wR_factor_gt 0.1015
_refine_ls_wR_factor_ref 0.1046
_reflns_number_gt 3462
_reflns_number_total 3774
_reflns_threshold_expression >2sigma(I)
_cod_data_source_file jo400845m_si_004.cif
_cod_data_source_block C17H33N3O2
_cod_original_cell_volume 925.30(13)
_cod_database_code 4028402

loop_
_symmetry_equiv_pos_as_xyz
'x, y, z'
'-x, y+1/2, -z'

loop_
_atom_site_label
_atom_site_type_symbol
_atom_site_fract_x
_atom_site_fract_y
_atom_site_fract_z
_atom_site_U_iso_or_equiv
_atom_site_adp_type
_atom_site_occupancy
_atom_site_symmetry_multiplicity
_atom_site_calc_flag
_atom_site_refinement_flags
C1 C 0.3534(2) 0.44802(14) 0.29836(14) 0.0374(3) Uani 1 1 d .
H1B H 0.3287 0.3731 0.3300 0.045 Uiso 1 1 calc R
C2 C 0.5338(2) 0.49200(17) 0.39344(16) 0.0472(4) Uani 1 1 d .
H2B H 0.5604 0.5647 0.3602 0.057 Uiso 1 1 calc R
H2A H 0.6280 0.4380 0.3943 0.057 Uiso 1 1 calc R
C3 C 0.5434(2) 0.50971(19) 0.53564(16) 0.0527(4) Uani 1 1 d .
C4 C 0.1940(2) 0.55069(16) 0.43620(16) 0.0463(4) Uani 1 1 d .
C5 C 0.2072(2) 0.53150(15) 0.29989(16) 0.0441(4) Uani 1 1 d .
H5B H 0.0909 0.5035 0.2399 0.053 Uiso 1 1 calc R
H5A H 0.2298 0.6051 0.2663 0.053 Uiso 1 1 calc R
C6 C 0.4643(2) 0.35108(13) 0.13715(14) 0.0364(3) Uani 1 1 d .
H6A H 0.4883 0.2910 0.2048 0.044 Uiso 1 1 calc R
C7 C 0.37753(19) 0.29336(13) -0.00022(14) 0.0364(3) Uani 1 1 d .
C8 C 0.7150(2) 0.30517(14) 0.06087(14) 0.0402(3) Uani 1 1 d .
C9 C 0.6487(2) 0.39518(16) 0.13681(16) 0.0466(4) Uani 1 1 d .
H9B H 0.6342 0.4695 0.0934 0.056 Uiso 1 1 calc R
H9A H 0.7349 0.4030 0.2266 0.056 Uiso 1 1 calc R
C10 C 0.5552(4) 0.3942(2) 0.6072(2) 0.0799(7) Uani 1 1 d .
H10C H 0.5619 0.4080 0.6963 0.096 Uiso 1 1 calc R
H10B H 0.6618 0.3535 0.6087 0.096 Uiso 1 1 calc R
H10A H 0.4492 0.3491 0.5614 0.096 Uiso 1 1 calc R
C11 C 0.7084(3) 0.5820(3) 0.6127(2) 0.0860(9) Uani 1 1 d .
H11C H 0.7122 0.5927 0.7016 0.103 Uiso 1 1 calc R
H11B H 0.7003 0.6556 0.5706 0.103 Uiso 1 1 calc R
H11A H 0.8170 0.5434 0.6146 0.103 Uiso 1 1 calc R
C12 C 0.0776(3) 0.6562(2) 0.4317(2) 0.0709(6) Uani 1 1 d .
H12C H 0.0696 0.6682 0.5171 0.085 Uiso 1 1 calc R
H12B H -0.0420 0.6446 0.3672 0.085 Uiso 1 1 calc R
H12A H 0.1318 0.7225 0.4078 0.085 Uiso 1 1 calc R
C13 C 0.1100(3) 0.4473(2) 0.48085(19) 0.0615(5) Uani 1 1 d .
H13C H 0.1048 0.4626 0.5665 0.074 Uiso 1 1 calc R
H13B H 0.1833 0.3803 0.4855 0.074 Uiso 1 1 calc R
H13A H -0.0106 0.4342 0.4185 0.074 Uiso 1 1 calc R
C14 C 0.2589(3) 0.19237(17) 0.0042(2) 0.0574(5) Uani 1 1 d .
H14C H 0.2064 0.1593 -0.0825 0.069 Uiso 1 1 calc R
H14B H 0.1637 0.2182 0.0333 0.069 Uiso 1 1 calc R
H14A H 0.3312 0.1355 0.0647 0.069 Uiso 1 1 calc R
C15 C 0.2773(3) 0.37724(17) -0.10964(16) 0.0537(4) Uani 1 1 d .
H15C H 0.2264 0.3364 -0.1918 0.064 Uiso 1 1 calc R
H15B H 0.3606 0.4346 -0.1174 0.064 Uiso 1 1 calc R
H15A H 0.1816 0.4138 -0.0889 0.064 Uiso 1 1 calc R
C16 C 0.8356(3) 0.21340(19) 0.14949(19) 0.0617(5) Uani 1 1 d .
H16C H 0.8727 0.1599 0.0965 0.074 Uiso 1 1 calc R
H16B H 0.7694 0.1733 0.1953 0.074 Uiso 1 1 calc R
H16A H 0.9411 0.2490 0.2127 0.074 Uiso 1 1 calc R
C17 C 0.8075(3) 0.35871(17) -0.02670(17) 0.0515(4) Uani 1 1 d .
H17C H 0.8464 0.2990 -0.0717 0.062 Uiso 1 1 calc R
H17B H 0.9110 0.4025 0.0269 0.062 Uiso 1 1 calc R
H17A H 0.7234 0.4084 -0.0905 0.062 Uiso 1 1 calc R
N1 N 0.34282(18) 0.43523(12) 0.16103(12) 0.0389(3) Uani 1 1 d .
H1A H 0.361(2) 0.5042(18) 0.1317(17) 0.043 Uiso 1 1 d .
N2 N 0.3798(2) 0.57153(14) 0.53554(14) 0.0529(4) Uani 1 1 d .
N3 N 0.54119(18) 0.25218(12) -0.02305(13) 0.0425(3) Uani 1 1 d .
O1 O 0.3870(2) 0.61439(19) 0.64592(16) 0.0918(6) Uani 1 1 d .
O2 O 0.53187(19) 0.18223(12) -0.11540(14) 0.0623(4) Uani 1 1 d .

loop_
_atom_site_aniso_label
_atom_site_aniso_U_11
_atom_site_aniso_U_22
_atom_site_aniso_U_33
_atom_site_aniso_U_23
_atom_site_aniso_U_13
_atom_site_aniso_U_12
C1 0.0441(8) 0.0408(7) 0.0312(7) -0.0029(6) 0.0184(6) 0.0007(6)
C2 0.0421(8) 0.0656(10) 0.0370(8) -0.0112(7) 0.0179(6) 0.0022(8)
C3 0.0405(9) 0.0778(12) 0.0391(9) -0.0196(8) 0.0134(7) -0.0008(8)
C4 0.0402(9) 0.0612(10) 0.0421(8) -0.0134(7) 0.0205(7) -0.0001(7)
C5 0.0439(9) 0.0529(9) 0.0371(8) -0.0057(7) 0.0166(7) 0.0023(7)
C6 0.0430(8) 0.0392(7) 0.0298(6) -0.0015(6) 0.0162(6) 0.0019(6)
C7 0.0371(7) 0.0375(7) 0.0357(7) -0.0068(6) 0.0143(6) 0.0001(6)
C8 0.0396(8) 0.0472(8) 0.0359(7) -0.0037(6) 0.0162(6) -0.0006(7)
C9 0.0452(9) 0.0532(9) 0.0448(8) -0.0157(7) 0.0203(7) -0.0063(7)
C10 0.0839(16) 0.1086(19) 0.0432(10) 0.0089(11) 0.0179(10) 0.0240(14)
C11 0.0478(11) 0.144(2) 0.0656(13) -0.0524(15) 0.0190(10) -0.0170(14)
C12 0.0677(13) 0.0786(14) 0.0767(14) -0.0169(11) 0.0384(11) 0.0142(11)
C13 0.0535(10) 0.0865(14) 0.0516(10) -0.0077(10) 0.0275(8) -0.0127(10)
C14 0.0558(11) 0.0486(10) 0.0742(12) -0.0150(9) 0.0312(10) -0.0101(8)
C15 0.0632(11) 0.0599(10) 0.0347(8) -0.0006(7) 0.0136(7) 0.0104(9)
C16 0.0585(11) 0.0708(12) 0.0586(11) 0.0137(10) 0.0246(9) 0.0162(10)
C17 0.0552(10) 0.0579(10) 0.0493(9) -0.0016(8) 0.0283(8) -0.0010(8)
N1 0.0493(7) 0.0401(7) 0.0307(6) -0.0006(5) 0.0187(5) 0.0055(6)
N2 0.0484(8) 0.0710(10) 0.0449(8) -0.0281(7) 0.0235(7) -0.0098(7)
N3 0.0447(7) 0.0437(7) 0.0431(7) -0.0143(6) 0.0207(6) -0.0006(6)
O1 0.0666(9) 0.1474(16) 0.0657(9) -0.0664(11) 0.0292(8) -0.0095(10)
O2 0.0632(8) 0.0641(8) 0.0661(8) -0.0348(7) 0.0313(6) -0.0049(7)

loop_
_atom_type_symbol
_atom_type_description
_atom_type_scat_dispersion_real
_atom_type_scat_dispersion_imag
_atom_type_scat_source
C C 0.0033 0.0016 'International Tables Vol C Tables 4.2.6.8 and 6.1.1.4'
H H 0.0000 0.0000 'International Tables Vol C Tables 4.2.6.8 and 6.1.1.4'
N N 0.0061 0.0033 'International Tables Vol C Tables 4.2.6.8 and 6.1.1.4'
O O 0.0106 0.0060 'International Tables Vol C Tables 4.2.6.8 and 6.1.1.4'

loop_
_geom_angle_atom_site_label_1
_geom_angle_atom_site_label_2
_geom_angle_atom_site_label_3
_geom_angle
N1 C1 C5 108.09(12)
N1 C1 C2 114.89(12)
C5 C1 C2 108.03(13)
N1 C1 H1B 108.6
C5 C1 H1B 108.6
C2 C1 H1B 108.6
C1 C2 C3 115.15(13)
C1 C2 H2B 108.5
C3 C2 H2B 108.5
C1 C2 H2A 108.5
C3 C2 H2A 108.5
H2B C2 H2A 107.5
N2 C3 C11 107.85(16)
N2 C3 C2 109.75(14)
C11 C3 C2 110.49(16)
N2 C3 C10 108.66(16)
C11 C3 C10 108.73(19)
C2 C3 C10 111.28(17)
N2 C4 C12 108.46(15)
N2 C4 C13 108.86(15)
C12 C4 C13 108.57(15)
N2 C4 C5 109.17(12)
C12 C4 C5 109.58(16)
C13 C4 C5 112.13(14)
C1 C5 C4 114.84(13)
C1 C5 H5B 108.6
C4 C5 H5B 108.6
C1 C5 H5A 108.6
C4 C5 H5A 108.6
H5B C5 H5A 107.5
N1 C6 C9 117.25(13)
N1 C6 C7 111.72(12)
C9 C6 C7 103.46(11)
N1 C6 H6A 108.0
C9 C6 H6A 108.0
C7 C6 H6A 108.0
N3 C7 C14 109.95(13)
N3 C7 C15 108.54(12)
C14 C7 C15 111.64(15)
N3 C7 C6 100.97(11)
C14 C7 C6 111.72(13)
C15 C7 C6 113.44(13)
N3 C8 C16 109.12(14)
N3 C8 C17 109.45(13)
C16 C8 C17 110.43(14)
N3 C8 C9 101.22(11)
C16 C8 C9 113.38(14)
C17 C8 C9 112.78(14)
C8 C9 C6 106.12(12)
C8 C9 H9B 110.5
C6 C9 H9B 110.5
C8 C9 H9A 110.5
C6 C9 H9A 110.5
H9B C9 H9A 108.7
C3 C10 H10C 109.5
C3 C10 H10B 109.5
H10C C10 H10B 109.5
C3 C10 H10A 109.5
H10C C10 H10A 109.5
H10B C10 H10A 109.5
C3 C11 H11C 109.5
C3 C11 H11B 109.5
H11C C11 H11B 109.5
C3 C11 H11A 109.5
H11C C11 H11A 109.5
H11B C11 H11A 109.5
C4 C12 H12C 109.5
C4 C12 H12B 109.5
H12C C12 H12B 109.5
C4 C12 H12A 109.5
H12C C12 H12A 109.5
H12B C12 H12A 109.5
C4 C13 H13C 109.5
C4 C13 H13B 109.5
H13C C13 H13B 109.5
C4 C13 H13A 109.5
H13C C13 H13A 109.5
H13B C13 H13A 109.5
C7 C14 H14C 109.5
C7 C14 H14B 109.5
H14C C14 H14B 109.5
C7 C14 H14A 109.5
H14C C14 H14A 109.5
H14B C14 H14A 109.5
C7 C15 H15C 109.5
C7 C15 H15B 109.5
H15C C15 H15B 109.5
C7 C15 H15A 109.5
H15C C15 H15A 109.5
H15B C15 H15A 109.5
C8 C16 H16C 109.5
C8 C16 H16B 109.5
H16C C16 H16B 109.5
C8 C16 H16A 109.5
H16C C16 H16A 109.5
H16B C16 H16A 109.5
C8 C17 H17C 109.5
C8 C17 H17B 109.5
H17C C17 H17B 109.5
C8 C17 H17A 109.5
H17C C17 H17A 109.5
H17B C17 H17A 109.5
C6 N1 C1 116.55(12)
C6 N1 H1A 109.9(12)
C1 N1 H1A 108.2(11)
O1 N2 C3 116.39(14)
O1 N2 C4 116.06(13)
C3 N2 C4 123.54(12)
O2 N3 C7 122.14(13)
O2 N3 C8 121.94(12)
C7 N3 C8 115.72(11)

loop_
_geom_bond_atom_site_label_1
_geom_bond_atom_site_label_2
_geom_bond_distance
C1 N1 1.4666(17)
C1 C5 1.510(2)
C1 C2 1.514(2)
C1 H1B 0.9800
C2 C3 1.528(2)
C2 H2B 0.9700
C2 H2A 0.9700
C3 N2 1.476(2)
C3 C11 1.521(3)
C3 C10 1.535(3)
C4 N2 1.493(2)
C4 C12 1.521(3)
C4 C13 1.531(3)
C4 C5 1.533(2)
C5 H5B 0.9700
C5 H5A 0.9700
C6 N1 1.4550(19)
C6 C9 1.542(2)
C6 C7 1.5487(19)
C6 H6A 0.9800
C7 N3 1.4775(18)
C7 C14 1.512(2)
C7 C15 1.518(2)
C8 N3 1.4786(19)
C8 C16 1.519(2)
C8 C17 1.522(2)
C8 C9 1.534(2)
C9 H9B 0.9700
C9 H9A 0.9700
C10 H10C 0.9600
C10 H10B 0.9600
C10 H10A 0.9600
C11 H11C 0.9600
C11 H11B 0.9600
C11 H11A 0.9600
C12 H12C 0.9600
C12 H12B 0.9600
C12 H12A 0.9600
C13 H13C 0.9600
C13 H13B 0.9600
C13 H13A 0.9600
C14 H14C 0.9600
C14 H14B 0.9600
C14 H14A 0.9600
C15 H15C 0.9600
C15 H15B 0.9600
C15 H15A 0.9600
C16 H16C 0.9600
C16 H16B 0.9600
C16 H16A 0.9600
C17 H17C 0.9600
C17 H17B 0.9600
C17 H17A 0.9600
N1 H1A 0.89(2)
N2 O1 1.2772(18)
N3 O2 1.2700(16)

loop_
_geom_hbond_atom_site_label_D
_geom_hbond_atom_site_label_H
_geom_hbond_atom_site_label_A
_geom_hbond_distance_DH
_geom_hbond_distance_HA
_geom_hbond_distance_DA
_geom_hbond_angle_DHA
_geom_hbond_site_symmetry_A
N1 H1A O2 0.89(2) 2.26(2) 3.131(2) 163.8(16) 2_655

loop_
_geom_torsion_atom_site_label_1
_geom_torsion_atom_site_label_2
_geom_torsion_atom_site_label_3
_geom_torsion_atom_site_label_4
_geom_torsion
N1 C1 C2 C3 177.85(15)
C5 C1 C2 C3 57.1(2)
C1 C2 C3 N2 -46.4(2)
C1 C2 C3 C11 -165.25(18)
C1 C2 C3 C10 73.9(2)
N1 C1 C5 C4 177.44(14)
C2 C1 C5 C4 -57.68(17)
N2 C4 C5 C1 47.36(19)
C12 C4 C5 C1 166.02(16)
C13 C4 C5 C1 -73.35(19)
N1 C6 C7 N3 158.17(12)
C9 C6 C7 N3 31.14(15)
N1 C6 C7 C14 -85.00(16)
C9 C6 C7 C14 147.97(14)
N1 C6 C7 C15 42.25(17)
C9 C6 C7 C15 -84.77(16)
N3 C8 C9 C6 24.64(16)
C16 C8 C9 C6 -92.07(17)
C17 C8 C9 C6 141.48(14)
N1 C6 C9 C8 -159.34(12)
C7 C6 C9 C8 -35.89(16)
C9 C6 N1 C1 -93.88(16)
C7 C6 N1 C1 146.97(13)
C5 C1 N1 C6 -175.46(13)
C2 C1 N1 C6 63.84(18)
C11 C3 N2 O1 -44.7(2)
C2 C3 N2 O1 -165.11(19)
C10 C3 N2 O1 73.0(2)
C11 C3 N2 C4 158.80(19)
C2 C3 N2 C4 38.4(2)
C10 C3 N2 C4 -83.5(2)
C12 C4 N2 O1 45.3(2)
C13 C4 N2 O1 -72.7(2)
C5 C4 N2 O1 164.61(18)
C12 C4 N2 C3 -158.15(17)
C13 C4 N2 C3 83.89(19)
C5 C4 N2 C3 -38.8(2)
C14 C7 N3 O2 49.7(2)
C15 C7 N3 O2 -72.65(19)
C6 C7 N3 O2 167.86(14)
C14 C7 N3 C8 -135.35(15)
C15 C7 N3 C8 102.27(15)
C6 C7 N3 C8 -17.22(16)
C16 C8 N3 O2 -69.62(18)
C17 C8 N3 O2 51.3(2)
C9 C8 N3 O2 170.58(15)
C16 C8 N3 C7 115.45(15)
C17 C8 N3 C7 -123.60(15)
C9 C8 N3 C7 -4.35(17)
